data_4118801
loop_
_publ_author_name
'Thomas Bura'
'Nicolas Leclerc'
'Sadiara Fall'
'Patrick L\'ev\^eque'
'Thomas Heiser'
'Pascal Retailleau'
'Sandra Rihn'
'Antoine Mirloup'
'Raymond Ziessel'

_publ_contact_author_address
;Laboratoire de Chimie Organique et Spectroscopies Avanc\'ees (LCOSA)
CNRS,  Ecole de Chimie, Polym\`eres, Mat\'eriaux de Strasbourg (ECPM)
25 rue Becquerel
67087 Strasbourg, Cedex 02
France
;
_publ_contact_author_email ziessel@unistra.fr
_publ_contact_author_fax +331
_publ_contact_author_name 'Ziessel, Raymond'
_publ_contact_author_phone +331
_publ_section_title
;
 High-Performance Solution-Processed Solar Cells and Ambipolar Behavior in
 Organic Field-Effect Transistors with Thienyl-BODIPY Scaffoldings
;
_journal_name_full 'Journal of the American Chemical Society'
_journal_page_first 17404
_journal_page_last 17407
_journal_paper_doi 10.1021/ja3072513
_journal_volume 134
_journal_year 2012
_chemical_formula_moiety 'C49 H50 B F2 I N2 S4'
_chemical_formula_sum 'C49 H50 B F2 I N2 S4'
_chemical_formula_weight 970.86
_chemical_name_systematic
; 
 5,5-difluoro-3-((E)-2-(4'-hexyl-[2,2'-bithiophen]-5-yl)vinyl)-7-
((E)-2-(5-hexyl-[2,3'-bithiophen]-5'-yl)
vinyl)-10-(4-iodophenyl)-1,9-dimethyl-5H-dipyrrolo[1,2-c:2',1'-f]
[1,3,2]diazaborinin-4-ium-5-uide 
;
_space_group_IT_number 2
_symmetry_cell_setting triclinic
_symmetry_space_group_name_Hall '-P 1'
_symmetry_space_group_name_H-M 'P -1'
_atom_sites_solution_hydrogens difmap
_atom_sites_solution_primary direct
_atom_sites_solution_secondary difmap
_audit_creation_date 04-04-12
_audit_creation_method SHELXL-97
_cell_angle_alpha 80.999(6)
_cell_angle_beta 71.602(5)
_cell_angle_gamma 83.461(6)
_cell_formula_units_Z 2
_cell_length_a 12.0762(8)
_cell_length_b 13.2664(8)
_cell_length_c 15.0653(11)
_cell_measurement_reflns_used 9315
_cell_measurement_temperature 193(2)
_cell_measurement_theta_max 69.0
_cell_measurement_theta_min 3.1
_cell_volume 2256.6(3)
_computing_cell_refinement 'CrystalClear-SM Expert 2.0 r4 (Rigaku, 2009)'
_computing_data_collection 'CrystalClear-SM Expert 2.0 r4 (Rigaku, 2009)'
_computing_data_reduction 'CrystalClear-SM Expert 2.0 r4 (Rigaku, 2009)'
_computing_molecular_graphics 'PLATON (Spek, 2003)'
_computing_publication_material 'SHELXL97 (Sheldrick, 2008)'
_computing_structure_refinement 'SHELXL97 (Sheldrick, 2008); CRYSTALBUILDER (Welter, 2006)'
_computing_structure_solution 'SHELXS97 (Sheldrick, 2008)'
_diffrn_ambient_temperature 193(2)
_diffrn_detector_type 'RAPID II large area curved imaging plate detector '
_diffrn_measured_fraction_theta_full 0.994
_diffrn_measured_fraction_theta_max 0.994
_diffrn_measurement_device_type 'Rigaku rapid II RAXIS conversion'
_diffrn_measurement_method 'profile data from \w-scans'
_diffrn_radiation_monochromator graphite
_diffrn_radiation_source 'fine-focus sealed tube'
_diffrn_radiation_type CuK\a
_diffrn_radiation_wavelength 1.54187
_diffrn_reflns_av_R_equivalents 0.0768
_diffrn_reflns_av_sigmaI/netI 0.1023
_diffrn_reflns_limit_h_max 12
_diffrn_reflns_limit_h_min -12
_diffrn_reflns_limit_k_max 13
_diffrn_reflns_limit_k_min -12
_diffrn_reflns_limit_l_max 15
_diffrn_reflns_limit_l_min -15
_diffrn_reflns_number 19611
_diffrn_reflns_theta_full 53.99
_diffrn_reflns_theta_max 53.99
_diffrn_reflns_theta_min 3.12
_exptl_absorpt_coefficient_mu 7.658
_exptl_absorpt_correction_T_max 1.000
_exptl_absorpt_correction_T_min 0.385
_exptl_absorpt_correction_type multi-scan
_exptl_absorpt_process_details 'FS_ABSCOR (Rigaku, 2009)'
_exptl_crystal_colour 'dark red'
_exptl_crystal_density_diffrn 1.429
_exptl_crystal_description 'squared plate'
_exptl_crystal_F_000 996
_exptl_crystal_size_max 0.26
_exptl_crystal_size_mid 0.25
_exptl_crystal_size_min 0.07
_refine_diff_density_max 0.649
_refine_diff_density_min -0.862
_refine_diff_density_rms 0.087
_refine_ls_extinction_method none
_refine_ls_goodness_of_fit_ref 1.115
_refine_ls_hydrogen_treatment constr
_refine_ls_matrix_type full
_refine_ls_number_parameters 536
_refine_ls_number_reflns 5424
_refine_ls_number_restraints 6
_refine_ls_restrained_S_all 1.114
_refine_ls_R_factor_all 0.0940
_refine_ls_R_factor_gt 0.0610
_refine_ls_shift/su_max 0.000
_refine_ls_shift/su_mean 0.000
_refine_ls_structure_factor_coef Fsqd
_refine_ls_weighting_details 'calc w=1/[\s^2^(Fo^2^)+(0.0742P)^2^+0.0000P] where P=(Fo^2^+2Fc^2^)/3'
_refine_ls_weighting_scheme calc
_refine_ls_wR_factor_gt 0.1327
_refine_ls_wR_factor_ref 0.1658
_reflns_number_gt 3376
_reflns_number_total 5424
_reflns_threshold_expression >2sigma(I)
_cod_data_source_file ja3072513_si_002.cif
_cod_data_source_block tb352_f1_in_solution
_cod_database_code 4118801

loop_
_symmetry_equiv_pos_as_xyz
'x, y, z'
'-x, -y, -z'

loop_
_atom_site_label
_atom_site_type_symbol
_atom_site_fract_x
_atom_site_fract_y
_atom_site_fract_z
_atom_site_U_iso_or_equiv
_atom_site_adp_type
_atom_site_occupancy
_atom_site_symmetry_multiplicity
_atom_site_calc_flag
_atom_site_refinement_flags
I1 I 0.74266(4) 0.71913(3) 0.21401(3) 0.0829(3) Uani 1 1 d .
S1C S 0.82406(16) 1.75855(15) -0.07506(12) 0.0685(6) Uani 1 1 d .
S1B S 0.38502(16) 1.70565(15) 0.38143(12) 0.0702(6) Uani 1 1 d .
S2B S 0.15152(17) 1.95943(16) 0.50190(14) 0.0792(7) Uani 1 1 d .
S2C S 0.6864(2) 1.98768(18) -0.08963(14) 0.0960(8) Uani 1 1 d .
F1 F 0.7755(3) 1.4805(3) 0.2238(2) 0.0689(12) Uani 1 1 d .
F2 F 0.6308(3) 1.5034(3) 0.1551(2) 0.0697(12) Uani 1 1 d .
N2 N 0.7824(5) 1.3708(4) 0.1095(4) 0.0508(15) Uani 1 1 d .
N1 N 0.6355(5) 1.3517(5) 0.2671(4) 0.0584(16) Uani 1 1 d .
C1 C 0.6568(6) 1.2456(5) 0.2730(5) 0.0562(19) Uani 1 1 d U
C2 C 0.5823(7) 1.2014(6) 0.3611(5) 0.061(2) Uani 1 1 d .
C3 C 0.5184(6) 1.2809(6) 0.4056(5) 0.065(2) Uani 1 1 d .
H3 H 0.4619 1.2745 0.4662 0.078 Uiso 1 1 calc R
C4 C 0.5492(6) 1.3741(6) 0.3477(5) 0.058(2) Uani 1 1 d .
C5 C 0.8501(6) 1.4086(6) 0.0249(5) 0.0548(19) Uani 1 1 d .
C6 C 0.9148(6) 1.3272(6) -0.0242(5) 0.064(2) Uani 1 1 d .
H6 H 0.9704 1.3344 -0.0853 0.077 Uiso 1 1 calc R
C7 C 0.8841(6) 1.2383(6) 0.0302(5) 0.0558(19) Uani 1 1 d .
C8 C 0.8006(6) 1.2651(6) 0.1161(5) 0.057(2) Uani 1 1 d .
C9 C 0.7368(6) 1.2048(5) 0.1954(5) 0.055(2) Uani 1 1 d .
C10 C 0.5736(6) 1.0927(5) 0.4032(5) 0.074(2) Uani 1 1 d .
H10A H 0.5198 1.0885 0.4676 0.111 Uiso 1 1 calc R
H10B H 0.6511 1.0626 0.4046 0.111 Uiso 1 1 calc R
H10C H 0.5442 1.0552 0.3651 0.111 Uiso 1 1 calc R
C11 C 0.9324(7) 1.1336(5) 0.0031(5) 0.080(3) Uani 1 1 d .
H11A H 0.8686 1.0947 0.0023 0.120 Uiso 1 1 calc R
H11B H 0.9700 1.0974 0.0491 0.120 Uiso 1 1 calc R
H11C H 0.9901 1.1408 -0.0597 0.120 Uiso 1 1 calc R
C1A C 0.7426(6) 1.0910(6) 0.1987(4) 0.057(2) Uani 1 1 d .
C2A C 0.6589(7) 1.0473(6) 0.1731(5) 0.063(2) Uani 1 1 d .
H2A H 0.6005 1.0906 0.1533 0.076 Uiso 1 1 calc R
C3A C 0.6592(7) 0.9415(7) 0.1760(5) 0.070(2) Uani 1 1 d .
H3A H 0.6028 0.9143 0.1561 0.084 Uiso 1 1 calc R
C4A C 0.7389(7) 0.8771(6) 0.2067(5) 0.068(2) Uani 1 1 d .
C5A C 0.8261(7) 0.9189(6) 0.2305(5) 0.074(2) Uani 1 1 d .
H5A H 0.8855 0.8750 0.2482 0.089 Uiso 1 1 calc R
C6A C 0.8261(7) 1.0231(6) 0.2282(5) 0.067(2) Uani 1 1 d .
H6A H 0.8838 1.0497 0.2469 0.081 Uiso 1 1 calc R
C1B C 0.4992(6) 1.4766(6) 0.3620(4) 0.063(2) Uani 1 1 d .
H1B H 0.5312 1.5320 0.3162 0.076 Uiso 1 1 calc R
C2B C 0.4082(6) 1.4964(6) 0.4382(5) 0.065(2) Uani 1 1 d .
H2B H 0.3807 1.4398 0.4841 0.078 Uiso 1 1 calc R
C3B C 0.3491(6) 1.5947(5) 0.4568(5) 0.063(2) Uani 1 1 d .
C4B C 0.2568(6) 1.6135(6) 0.5362(5) 0.077(2) Uani 1 1 d .
H4B H 0.2230 1.5619 0.5857 0.093 Uiso 1 1 calc R
C5B C 0.2190(7) 1.7173(7) 0.5349(5) 0.078(2) Uani 1 1 d .
H5B H 0.1575 1.7433 0.5846 0.093 Uiso 1 1 calc R
C6B C 0.2781(6) 1.7777(6) 0.4563(5) 0.064(2) Uani 1 1 d .
C7B C 0.2648(6) 1.8876(6) 0.4338(5) 0.061(2) Uani 1 1 d .
C8B C 0.3337(7) 1.9510(6) 0.3616(5) 0.070(2) Uani 1 1 d .
H8B H 0.4015 1.9271 0.3156 0.084 Uiso 1 1 calc R
C9B C 0.2944(7) 2.0536(6) 0.3626(5) 0.081(2) Uani 1 1 d .
H9B H 0.3325 2.1062 0.3164 0.097 Uiso 1 1 calc R
C10B C 0.1973(7) 2.0723(6) 0.4347(5) 0.074(2) Uani 1 1 d .
C11B C 0.1342(7) 2.1736(6) 0.4612(5) 0.084(3) Uani 1 1 d .
H11D H 0.1319 2.2196 0.4032 0.101 Uiso 1 1 calc R
H11E H 0.0525 2.1623 0.5002 0.101 Uiso 1 1 calc R
C12B C 0.1929(8) 2.2239(7) 0.5150(6) 0.111(3) Uani 1 1 d .
H12A H 0.2754 2.2321 0.4765 0.133 Uiso 1 1 calc R
H12B H 0.1932 2.1780 0.5734 0.133 Uiso 1 1 calc R
C13B C 0.1360(9) 2.3290(7) 0.5417(6) 0.119(3) Uani 1 1 d .
H13A H 0.1866 2.3598 0.5691 0.143 Uiso 1 1 calc R
H13B H 0.1325 2.3740 0.4835 0.143 Uiso 1 1 calc R
C14B C 0.0160(8) 2.3262(7) 0.6101(6) 0.117(3) Uani 1 1 d .
H14A H 0.0144 2.2703 0.6623 0.140 Uiso 1 1 calc R
H14B H -0.0400 2.3126 0.5781 0.140 Uiso 1 1 calc R
C15B C -0.0215(10) 2.4323(8) 0.6510(8) 0.171(6) Uani 1 1 d .
H15A H 0.0381 2.4485 0.6782 0.206 Uiso 1 1 calc R
H15B H -0.0260 2.4873 0.5994 0.206 Uiso 1 1 calc R
C16B C -0.1281(12) 2.4282(9) 0.7193(9) 0.187(6) Uani 1 1 d .
H16A H -0.1854 2.4060 0.6939 0.281 Uiso 1 1 calc R
H16B H -0.1539 2.4962 0.7391 0.281 Uiso 1 1 calc R
H16C H -0.1212 2.3795 0.7736 0.281 Uiso 1 1 calc R
C1C C 0.8521(6) 1.5158(6) -0.0085(5) 0.064(2) Uani 1 1 d .
H1C H 0.7997 1.5607 0.0314 0.077 Uiso 1 1 calc R
C2C C 0.9219(6) 1.5584(6) -0.0916(5) 0.060(2) Uani 1 1 d .
H2C H 0.9794 1.5135 -0.1278 0.072 Uiso 1 1 calc R
C3C C 0.9189(6) 1.6640(6) -0.1316(5) 0.0543(19) Uani 1 1 d .
C4C C 0.9836(6) 1.7055(6) -0.2196(5) 0.064(2) Uani 1 1 d .
H4C H 1.0427 1.6670 -0.2615 0.077 Uiso 1 1 calc R
C5C C 0.9552(7) 1.8082(6) -0.2419(5) 0.072(2) Uani 1 1 d .
H5C H 0.9918 1.8461 -0.3010 0.086 Uiso 1 1 calc R
C6C C 0.8696(7) 1.8508(6) -0.1715(5) 0.061(2) Uani 1 1 d .
C7C C 0.8186(6) 1.9554(7) -0.1704(5) 0.067(2) Uani 1 1 d .
C8C C 0.8608(7) 2.0428(7) -0.2294(5) 0.076(2) Uani 1 1 d .
H8C H 0.9330 2.0433 -0.2788 0.091 Uiso 1 1 calc R
C9C C 0.7862(9) 2.1299(7) -0.2087(7) 0.097(3) Uani 1 1 d .
H9C H 0.8026 2.1954 -0.2438 0.116 Uiso 1 1 calc R
C10C C 0.6886(9) 2.1141(7) -0.1349(7) 0.091(3) Uani 1 1 d .
C11C C 0.5865(8) 2.1918(8) -0.0926(7) 0.113(3) Uani 1 1 d .
H11F H 0.5458 2.2183 -0.1400 0.136 Uiso 1 1 calc R
H11G H 0.5296 2.1562 -0.0372 0.136 Uiso 1 1 calc R
C12C C 0.6265(9) 2.2766(8) -0.0641(7) 0.130(4) Uani 1 1 d .
H12C H 0.6730 2.3186 -0.1211 0.156 Uiso 1 1 calc R
H12D H 0.6786 2.2496 -0.0253 0.156 Uiso 1 1 calc R
C13C C 0.5256(9) 2.3455(8) -0.0072(7) 0.137(4) Uani 1 1 d .
H13C H 0.5557 2.4128 -0.0105 0.165 Uiso 1 1 calc R
H13D H 0.4639 2.3570 -0.0388 0.165 Uiso 1 1 calc R
C14C C 0.4713(8) 2.3080(7) 0.0922(7) 0.107(3) Uani 1 1 d .
H14C H 0.5338 2.2854 0.1219 0.128 Uiso 1 1 calc R
H14D H 0.4284 2.2474 0.0958 0.128 Uiso 1 1 calc R
C15C C 0.3881(7) 2.3851(7) 0.1480(6) 0.094(3) Uani 1 1 d .
H15C H 0.3305 2.4149 0.1151 0.113 Uiso 1 1 calc R
H15D H 0.4319 2.4411 0.1539 0.113 Uiso 1 1 calc R
C16C C 0.3257(8) 2.3330(8) 0.2444(7) 0.122(4) Uani 1 1 d .
H16D H 0.2772 2.2816 0.2384 0.183 Uiso 1 1 calc R
H16E H 0.2760 2.3839 0.2827 0.183 Uiso 1 1 calc R
H16F H 0.3834 2.2996 0.2749 0.183 Uiso 1 1 calc R
B1 B 0.7044(8) 1.4303(7) 0.1893(6) 0.057(2) Uani 1 1 d .

loop_
_atom_site_aniso_label
_atom_site_aniso_U_11
_atom_site_aniso_U_22
_atom_site_aniso_U_33
_atom_site_aniso_U_23
_atom_site_aniso_U_13
_atom_site_aniso_U_12
I1 0.1046(5) 0.0376(5) 0.0888(5) -0.0106(3) -0.0030(3) -0.0057(3)
S1C 0.0869(14) 0.0473(14) 0.0590(11) 0.0029(10) -0.0098(10) -0.0028(11)
S1B 0.0770(14) 0.0555(15) 0.0610(12) -0.0076(11) -0.0002(10) 0.0049(11)
S2B 0.0783(14) 0.0557(16) 0.0844(14) -0.0101(12) -0.0019(11) 0.0092(12)
S2C 0.1164(19) 0.0673(19) 0.0831(15) -0.0049(13) -0.0053(14) 0.0023(15)
F1 0.087(3) 0.043(3) 0.069(3) -0.014(2) -0.007(2) -0.009(2)
F2 0.077(3) 0.043(3) 0.067(2) 0.006(2) -0.001(2) 0.007(2)
N2 0.065(4) 0.022(4) 0.055(4) 0.006(3) -0.010(3) 0.001(3)
N1 0.068(4) 0.047(5) 0.049(3) 0.003(3) -0.006(3) -0.003(3)
C1 0.081(5) 0.013(5) 0.067(5) 0.008(4) -0.017(4) -0.003(4)
C2 0.084(6) 0.029(5) 0.065(5) -0.002(4) -0.018(4) -0.004(4)
C3 0.074(5) 0.049(6) 0.059(5) 0.004(5) -0.004(4) -0.014(5)
C4 0.069(5) 0.039(6) 0.061(5) -0.008(4) -0.014(4) -0.006(4)
C5 0.068(5) 0.022(5) 0.069(5) -0.007(4) -0.013(4) -0.003(4)
C6 0.076(5) 0.041(6) 0.064(5) -0.003(5) -0.006(4) -0.006(5)
C7 0.070(5) 0.023(5) 0.069(5) -0.009(4) -0.012(4) -0.001(4)
C8 0.065(5) 0.045(6) 0.051(4) 0.006(4) -0.010(4) -0.006(4)
C9 0.078(5) 0.018(5) 0.068(5) -0.006(4) -0.023(4) 0.002(4)
C10 0.100(6) 0.037(6) 0.072(5) 0.009(4) -0.014(4) -0.013(5)
C11 0.105(6) 0.053(6) 0.068(5) -0.016(4) -0.006(4) 0.004(5)
C1A 0.063(5) 0.054(6) 0.048(4) -0.003(4) -0.008(4) -0.015(5)
C2A 0.086(6) 0.033(6) 0.069(5) 0.001(4) -0.024(4) -0.001(5)
C3A 0.078(6) 0.054(7) 0.087(6) -0.013(5) -0.032(5) -0.006(5)
C4A 0.070(6) 0.062(7) 0.067(5) -0.006(4) -0.011(4) -0.014(5)
C5A 0.088(6) 0.026(5) 0.097(6) 0.006(5) -0.026(5) 0.017(5)
C6A 0.081(6) 0.046(6) 0.080(5) -0.001(5) -0.038(4) 0.005(5)
C1B 0.072(5) 0.056(6) 0.055(4) -0.006(4) -0.010(4) -0.008(4)
C2B 0.077(5) 0.049(6) 0.062(5) -0.006(4) -0.015(4) -0.004(4)
C3B 0.078(5) 0.036(5) 0.068(5) -0.005(4) -0.013(4) 0.000(4)
C4B 0.071(5) 0.060(7) 0.074(5) -0.001(5) 0.009(4) 0.008(5)
C5B 0.075(6) 0.066(7) 0.067(5) -0.003(5) 0.009(4) 0.005(5)
C6B 0.067(5) 0.050(6) 0.067(5) -0.018(5) -0.006(4) 0.006(5)
C7B 0.067(5) 0.053(6) 0.061(5) -0.011(5) -0.018(4) -0.003(5)
C8B 0.075(6) 0.049(6) 0.070(5) -0.015(5) -0.001(4) 0.009(5)
C9B 0.090(6) 0.056(7) 0.078(6) -0.002(5) 0.001(5) -0.008(5)
C10B 0.082(6) 0.058(6) 0.084(6) -0.010(5) -0.026(5) -0.005(5)
C11B 0.108(7) 0.051(6) 0.087(6) -0.011(5) -0.026(5) 0.013(5)
C12B 0.132(8) 0.094(8) 0.103(7) -0.047(6) -0.022(6) 0.014(7)
C13B 0.154(10) 0.091(9) 0.104(7) -0.037(6) -0.017(7) -0.002(7)
C14B 0.116(8) 0.092(8) 0.105(7) -0.006(6) 0.005(6) 0.018(6)
C15B 0.189(12) 0.103(10) 0.134(9) -0.005(8) 0.049(9) 0.051(9)
C16B 0.228(16) 0.126(12) 0.183(13) -0.053(10) -0.026(12) 0.030(11)
C1C 0.068(5) 0.059(6) 0.059(5) -0.016(5) -0.006(4) 0.001(5)
C2C 0.069(5) 0.045(6) 0.059(5) -0.007(4) -0.010(4) 0.002(4)
C3C 0.058(5) 0.038(5) 0.064(5) 0.001(4) -0.014(4) -0.010(4)
C4C 0.068(5) 0.048(6) 0.064(5) 0.000(4) -0.005(4) -0.005(4)
C5C 0.096(6) 0.046(6) 0.063(5) 0.006(5) -0.011(5) -0.020(5)
C6C 0.086(6) 0.036(5) 0.058(5) 0.003(4) -0.018(4) -0.010(4)
C7C 0.075(6) 0.053(6) 0.068(5) -0.002(5) -0.017(4) -0.010(5)
C8C 0.078(6) 0.049(6) 0.079(5) 0.012(5) -0.003(4) -0.003(5)
C9C 0.111(8) 0.055(7) 0.112(8) 0.018(6) -0.029(6) -0.012(6)
C10C 0.121(8) 0.045(7) 0.104(7) -0.013(6) -0.032(6) 0.008(6)
C11C 0.113(8) 0.090(9) 0.142(9) -0.035(7) -0.041(7) 0.007(7)
C12C 0.130(9) 0.126(11) 0.135(9) -0.046(8) -0.030(7) 0.006(8)
C13C 0.135(9) 0.119(10) 0.124(9) -0.019(8) -0.002(7) 0.029(7)
C14C 0.094(7) 0.097(8) 0.125(8) -0.015(7) -0.036(6) 0.021(6)
C15C 0.084(6) 0.095(8) 0.099(7) -0.019(6) -0.019(5) 0.004(6)
C16C 0.123(8) 0.128(10) 0.122(8) -0.018(7) -0.049(7) -0.003(7)
B1 0.074(6) 0.026(6) 0.058(6) -0.003(5) -0.009(5) 0.011(5)

loop_
_atom_type_symbol
_atom_type_description
_atom_type_scat_dispersion_real
_atom_type_scat_dispersion_imag
_atom_type_scat_source
C C 0.0181 0.0091 'International Tables Vol C Tables 4.2.6.8 and 6.1.1.4'
H H 0.0000 0.0000 'International Tables Vol C Tables 4.2.6.8 and 6.1.1.4'
B B 0.0090 0.0039 'International Tables Vol C Tables 4.2.6.8 and 6.1.1.4'
F F 0.0727 0.0534 'International Tables Vol C Tables 4.2.6.8 and 6.1.1.4'
I I -0.3257 6.8362 'International Tables Vol C Tables 4.2.6.8 and 6.1.1.4'
N N 0.0311 0.0180 'International Tables Vol C Tables 4.2.6.8 and 6.1.1.4'
S S 0.3331 0.5567 'International Tables Vol C Tables 4.2.6.8 and 6.1.1.4'

loop_
_geom_angle_atom_site_label_1
_geom_angle_atom_site_label_2
_geom_angle_atom_site_label_3
_geom_angle
C3C S1C C6C 92.6(4)
C3B S1B C6B 92.0(4)
C10B S2B C7B 93.2(4)
C10C S2C C7C 93.3(5)
C5 N2 C8 107.1(6)
C5 N2 B1 127.9(6)
C8 N2 B1 124.9(6)
C4 N1 C1 108.1(6)
C4 N1 B1 125.5(6)
C1 N1 B1 126.1(6)
N1 C1 C9 118.0(6)
N1 C1 C2 108.2(6)
C9 C1 C2 133.7(7)
C3 C2 C1 106.4(7)
C3 C2 C10 123.7(7)
C1 C2 C10 129.8(7)
C2 C3 C4 109.6(7)
C2 C3 H3 125.2
C4 C3 H3 125.2
N1 C4 C3 107.7(7)
N1 C4 C1B 122.9(7)
C3 C4 C1B 129.3(7)
N2 C5 C6 109.6(7)
N2 C5 C1C 123.1(6)
C6 C5 C1C 127.2(7)
C7 C6 C5 108.5(7)
C7 C6 H6 125.8
C5 C6 H6 125.8
C6 C7 C8 106.0(6)
C6 C7 C11 125.0(7)
C8 C7 C11 129.1(7)
C9 C8 N2 120.0(6)
C9 C8 C7 131.1(8)
N2 C8 C7 108.8(6)
C8 C9 C1 122.9(7)
C8 C9 C1A 120.9(6)
C1 C9 C1A 116.0(6)
C2 C10 H10A 109.5
C2 C10 H10B 109.5
H10A C10 H10B 109.5
C2 C10 H10C 109.5
H10A C10 H10C 109.5
H10B C10 H10C 109.5
C7 C11 H11A 109.5
C7 C11 H11B 109.5
H11A C11 H11B 109.5
C7 C11 H11C 109.5
H11A C11 H11C 109.5
H11B C11 H11C 109.5
C2A C1A C6A 116.6(7)
C2A C1A C9 119.0(7)
C6A C1A C9 124.3(7)
C3A C2A C1A 121.5(7)
C3A C2A H2A 119.3
C1A C2A H2A 119.3
C4A C3A C2A 121.0(8)
C4A C3A H3A 119.5
C2A C3A H3A 119.5
C3A C4A C5A 118.8(8)
C3A C4A I1 122.8(7)
C5A C4A I1 118.4(6)
C6A C5A C4A 120.4(7)
C6A C5A H5A 119.8
C4A C5A H5A 119.8
C5A C6A C1A 121.5(8)
C5A C6A H6A 119.2
C1A C6A H6A 119.2
C2B C1B C4 122.2(7)
C2B C1B H1B 118.9
C4 C1B H1B 118.9
C1B C2B C3B 126.4(7)
C1B C2B H2B 116.8
C3B C2B H2B 116.8
C4B C3B C2B 125.5(7)
C4B C3B S1B 111.0(6)
C2B C3B S1B 123.5(6)
C3B C4B C5B 112.2(7)
C3B C4B H4B 123.9
C5B C4B H4B 123.9
C6B C5B C4B 114.2(7)
C6B C5B H5B 122.9
C4B C5B H5B 122.9
C5B C6B C7B 128.7(7)
C5B C6B S1B 110.6(6)
C7B C6B S1B 120.6(6)
C8B C7B C6B 129.2(7)
C8B C7B S2B 109.4(6)
C6B C7B S2B 121.4(6)
C7B C8B C9B 113.2(7)
C7B C8B H8B 123.4
C9B C8B H8B 123.4
C10B C9B C8B 114.5(8)
C10B C9B H9B 122.8
C8B C9B H9B 122.8
C9B C10B C11B 129.2(8)
C9B C10B S2B 109.7(6)
C11B C10B S2B 121.0(6)
C12B C11B C10B 111.6(7)
C12B C11B H11D 109.3
C10B C11B H11D 109.3
C12B C11B H11E 109.3
C10B C11B H11E 109.3
H11D C11B H11E 108.0
C11B C12B C13B 114.7(8)
C11B C12B H12A 108.6
C13B C12B H12A 108.6
C11B C12B H12B 108.6
C13B C12B H12B 108.6
H12A C12B H12B 107.6
C14B C13B C12B 114.4(8)
C14B C13B H13A 108.7
C12B C13B H13A 108.7
C14B C13B H13B 108.7
C12B C13B H13B 108.7
H13A C13B H13B 107.6
C13B C14B C15B 109.8(9)
C13B C14B H14A 109.7
C15B C14B H14A 109.7
C13B C14B H14B 109.7
C15B C14B H14B 109.7
H14A C14B H14B 108.2
C16B C15B C14B 110.4(11)
C16B C15B H15A 109.6
C14B C15B H15A 109.6
C16B C15B H15B 109.6
C14B C15B H15B 109.6
H15A C15B H15B 108.1
C15B C16B H16A 109.5
C15B C16B H16B 109.5
H16A C16B H16B 109.5
C15B C16B H16C 109.5
H16A C16B H16C 109.5
H16B C16B H16C 109.5
C2C C1C C5 125.6(7)
C2C C1C H1C 117.2
C5 C1C H1C 117.2
C1C C2C C3C 127.3(7)
C1C C2C H2C 116.4
C3C C2C H2C 116.4
C4C C3C C2C 127.0(7)
C4C C3C S1C 109.4(6)
C2C C3C S1C 123.5(5)
C3C C4C C5C 114.1(7)
C3C C4C H4C 123.0
C5C C4C H4C 123.0
C6C C5C C4C 114.3(7)
C6C C5C H5C 122.9
C4C C5C H5C 122.9
C5C C6C C7C 129.1(7)
C5C C6C S1C 109.6(6)
C7C C6C S1C 121.3(6)
C8C C7C C6C 129.0(7)
C8C C7C S2C 109.0(6)
C6C C7C S2C 122.1(6)
C7C C8C C9C 112.9(8)
C7C C8C H8C 123.6
C9C C8C H8C 123.6
C10C C9C C8C 114.8(9)
C10C C9C H9C 122.6
C8C C9C H9C 122.6
C9C C10C C11C 129.2(9)
C9C C10C S2C 110.0(7)
C11C C10C S2C 120.8(8)
C12C C11C C10C 112.2(8)
C12C C11C H11F 109.2
C10C C11C H11F 109.2
C12C C11C H11G 109.2
C10C C11C H11G 109.2
H11F C11C H11G 107.9
C11C C12C C13C 113.2(9)
C11C C12C H12C 108.9
C13C C12C H12C 108.9
C11C C12C H12D 108.9
C13C C12C H12D 108.9
H12C C12C H12D 107.7
C14C C13C C12C 116.9(9)
C14C C13C H13C 108.1
C12C C13C H13C 108.1
C14C C13C H13D 108.1
C12C C13C H13D 108.1
H13C C13C H13D 107.3
C13C C14C C15C 114.6(8)
C13C C14C H14C 108.6
C15C C14C H14C 108.6
C13C C14C H14D 108.6
C15C C14C H14D 108.6
H14C C14C H14D 107.6
C14C C15C C16C 109.2(8)
C14C C15C H15C 109.8
C16C C15C H15C 109.8
C14C C15C H15D 109.8
C16C C15C H15D 109.8
H15C C15C H15D 108.3
C15C C16C H16D 109.5
C15C C16C H16E 109.5
H16D C16C H16E 109.5
C15C C16C H16F 109.5
H16D C16C H16F 109.5
H16E C16C H16F 109.5
F2 B1 F1 108.5(7)
F2 B1 N1 111.8(7)
F1 B1 N1 110.3(6)
F2 B1 N2 110.1(6)
F1 B1 N2 109.1(6)
N1 B1 N2 107.0(6)

loop_
_geom_bond_atom_site_label_1
_geom_bond_atom_site_label_2
_geom_bond_distance
I1 C4A 2.078(8)
S1C C3C 1.732(7)
S1C C6C 1.733(7)
S1B C3B 1.719(7)
S1B C6B 1.730(7)
S2B C10B 1.713(8)
S2B C7B 1.718(7)
S2C C10C 1.708(9)
S2C C7C 1.731(7)
F1 B1 1.404(9)
F2 B1 1.390(8)
N2 C5 1.334(8)
N2 C8 1.387(8)
N2 B1 1.539(8)
N1 C4 1.376(7)
N1 C1 1.395(7)
N1 B1 1.535(10)
C1 C9 1.400(8)
C1 C2 1.428(9)
C2 C3 1.367(9)
C2 C10 1.482(9)
C3 C4 1.411(9)
C3 H3 0.9500
C4 C1B 1.443(9)
C5 C6 1.420(8)
C5 C1C 1.432(9)
C6 C7 1.344(9)
C6 H6 0.9500
C7 C8 1.434(8)
C7 C11 1.510(9)
C8 C9 1.386(8)
C9 C1A 1.497(9)
C10 H10A 0.9800
C10 H10B 0.9800
C10 H10C 0.9800
C11 H11A 0.9800
C11 H11B 0.9800
C11 H11C 0.9800
C1A C2A 1.399(9)
C1A C6A 1.405(9)
C2A C3A 1.397(9)
C2A H2A 0.9500
C3A C4A 1.356(9)
C3A H3A 0.9500
C4A C5A 1.406(9)
C5A C6A 1.378(9)
C5A H5A 0.9500
C6A H6A 0.9500
C1B C2B 1.352(8)
C1B H1B 0.9500
C2B C3B 1.437(9)
C2B H2B 0.9500
C3B C4B 1.387(8)
C4B C5B 1.399(10)
C4B H4B 0.9500
C5B C6B 1.361(9)
C5B H5B 0.9500
C6B C7B 1.447(10)
C7B C8B 1.373(9)
C8B C9B 1.390(9)
C8B H8B 0.9500
C9B C10B 1.353(9)
C9B H9B 0.9500
C10B C11B 1.513(10)
C11B C12B 1.498(10)
C11B H11D 0.9900
C11B H11E 0.9900
C12B C13B 1.536(11)
C12B H12A 0.9900
C12B H12B 0.9900
C13B C14B 1.491(10)
C13B H13A 0.9900
C13B H13B 0.9900
C14B C15B 1.587(12)
C14B H14A 0.9900
C14B H14B 0.9900
C15B C16B 1.371(13)
C15B H15A 0.9900
C15B H15B 0.9900
C16B H16A 0.9800
C16B H16B 0.9800
C16B H16C 0.9800
C1C C2C 1.349(9)
C1C H1C 0.9500
C2C C3C 1.438(9)
C2C H2C 0.9500
C3C C4C 1.374(9)
C4C C5C 1.382(9)
C4C H4C 0.9500
C5C C6C 1.369(9)
C5C H5C 0.9500
C6C C7C 1.453(10)
C7C C8C 1.386(9)
C8C C9C 1.394(10)
C8C H8C 0.9500
C9C C10C 1.351(10)
C9C H9C 0.9500
C10C C11C 1.552(11)
C11C C12C 1.446(11)
C11C H11F 0.9900
C11C H11G 0.9900
C12C C13C 1.545(11)
C12C H12C 0.9900
C12C H12D 0.9900
C13C C14C 1.463(11)
C13C H13C 0.9900
C13C H13D 0.9900
C14C C15C 1.504(10)
C14C H14C 0.9900
C14C H14D 0.9900
C15C C16C 1.507(10)
C15C H15C 0.9900
C15C H15D 0.9900
C16C H16D 0.9800
C16C H16E 0.9800
C16C H16F 0.9800

loop_
_geom_torsion_atom_site_label_1
_geom_torsion_atom_site_label_2
_geom_torsion_atom_site_label_3
_geom_torsion_atom_site_label_4
_geom_torsion
C4 N1 C1 C9 176.0(6)
B1 N1 C1 C9 -9.7(10)
C4 N1 C1 C2 -0.9(7)
B1 N1 C1 C2 173.4(7)
N1 C1 C2 C3 0.1(8)
C9 C1 C2 C3 -176.2(8)
N1 C1 C2 C10 -177.5(7)
C9 C1 C2 C10 6.2(13)
C1 C2 C3 C4 0.8(8)
C10 C2 C3 C4 178.6(7)
C1 N1 C4 C3 1.4(8)
B1 N1 C4 C3 -173.0(7)
C1 N1 C4 C1B -175.2(6)
B1 N1 C4 C1B 10.5(11)
C2 C3 C4 N1 -1.3(8)
C2 C3 C4 C1B 174.9(7)
C8 N2 C5 C6 -0.8(7)
B1 N2 C5 C6 175.2(7)
C8 N2 C5 C1C 178.1(6)
B1 N2 C5 C1C -5.9(11)
N2 C5 C6 C7 1.4(8)
C1C C5 C6 C7 -177.4(7)
C5 C6 C7 C8 -1.4(8)
C5 C6 C7 C11 179.4(7)
C5 N2 C8 C9 -176.8(6)
B1 N2 C8 C9 7.0(10)
C5 N2 C8 C7 0.0(7)
B1 N2 C8 C7 -176.2(6)
C6 C7 C8 C9 177.2(7)
C11 C7 C8 C9 -3.7(12)
C6 C7 C8 N2 0.9(8)
C11 C7 C8 N2 -180.0(7)
N2 C8 C9 C1 -3.0(10)
C7 C8 C9 C1 -179.0(7)
N2 C8 C9 C1A 171.5(6)
C7 C8 C9 C1A -4.4(11)
N1 C1 C9 C8 4.2(10)
C2 C1 C9 C8 -179.8(7)
N1 C1 C9 C1A -170.6(6)
C2 C1 C9 C1A 5.4(11)
C8 C9 C1A C2A -93.7(8)
C1 C9 C1A C2A 81.2(8)
C8 C9 C1A C6A 87.8(8)
C1 C9 C1A C6A -97.3(8)
C6A C1A C2A C3A -0.6(10)
C9 C1A C2A C3A -179.2(6)
C1A C2A C3A C4A 2.1(11)
C2A C3A C4A C5A -3.8(11)
C2A C3A C4A I1 179.3(5)
C3A C4A C5A C6A 4.1(11)
I1 C4A C5A C6A -179.0(5)
C4A C5A C6A C1A -2.6(11)
C2A C1A C6A C5A 0.8(10)
C9 C1A C6A C5A 179.4(7)
N1 C4 C1B C2B 174.7(6)
C3 C4 C1B C2B -1.1(12)
C4 C1B C2B C3B -177.1(7)
C1B C2B C3B C4B -179.2(7)
C1B C2B C3B S1B 1.0(11)
C6B S1B C3B C4B 0.7(6)
C6B S1B C3B C2B -179.4(6)
C2B C3B C4B C5B 178.9(7)
S1B C3B C4B C5B -1.2(9)
C3B C4B C5B C6B 1.2(10)
C4B C5B C6B C7B -177.5(7)
C4B C5B C6B S1B -0.7(9)
C3B S1B C6B C5B 0.0(6)
C3B S1B C6B C7B 177.1(6)
C5B C6B C7B C8B 170.1(8)
S1B C6B C7B C8B -6.5(11)
C5B C6B C7B S2B -9.0(11)
S1B C6B C7B S2B 174.4(4)
C10B S2B C7B C8B -0.5(6)
C10B S2B C7B C6B 178.8(6)
C6B C7B C8B C9B -179.4(7)
S2B C7B C8B C9B -0.2(8)
C7B C8B C9B C10B 1.0(10)
C8B C9B C10B C11B 176.4(7)
C8B C9B C10B S2B -1.3(9)
C7B S2B C10B C9B 1.0(6)
C7B S2B C10B C11B -176.9(6)
C9B C10B C11B C12B -80.6(10)
S2B C10B C11B C12B 96.9(8)
C10B C11B C12B C13B 178.2(7)
C11B C12B C13B C14B 65.8(11)
C12B C13B C14B C15B 166.5(8)
C13B C14B C15B C16B -175.4(10)
N2 C5 C1C C2C 177.3(6)
C6 C5 C1C C2C -4.0(12)
C5 C1C C2C C3C 173.6(7)
C1C C2C C3C C4C -174.2(7)
C1C C2C C3C S1C 2.2(10)
C6C S1C C3C C4C 1.7(5)
C6C S1C C3C C2C -175.3(6)
C2C C3C C4C C5C 174.8(7)
S1C C3C C4C C5C -2.1(8)
C3C C4C C5C C6C 1.4(10)
C4C C5C C6C C7C 180.0(7)
C4C C5C C6C S1C -0.1(9)
C3C S1C C6C C5C -0.9(6)
C3C S1C C6C C7C 179.0(6)
C5C C6C C7C C8C -16.9(13)
S1C C6C C7C C8C 163.2(6)
C5C C6C C7C S2C 162.2(6)
S1C C6C C7C S2C -17.7(9)
C10C S2C C7C C8C 0.4(6)
C10C S2C C7C C6C -178.9(6)
C6C C7C C8C C9C 178.3(7)
S2C C7C C8C C9C -0.8(9)
C7C C8C C9C C10C 1.1(11)
C8C C9C C10C C11C -179.5(9)
C8C C9C C10C S2C -0.8(10)
C7C S2C C10C C9C 0.2(7)
C7C S2C C10C C11C 179.0(7)
C9C C10C C11C C12C -56.8(14)
S2C C10C C11C C12C 124.7(9)
C10C C11C C12C C13C -170.6(8)
C11C C12C C13C C14C 78.2(12)
C12C C13C C14C C15C 170.2(9)
C13C C14C C15C C16C 172.0(8)
C4 N1 B1 F2 -54.1(10)
C1 N1 B1 F2 132.6(7)
C4 N1 B1 F1 66.7(9)
C1 N1 B1 F1 -106.6(7)
C4 N1 B1 N2 -174.8(6)
C1 N1 B1 N2 11.9(10)
C5 N2 B1 F2 52.5(10)
C8 N2 B1 F2 -132.1(7)
C5 N2 B1 F1 -66.5(9)
C8 N2 B1 F1 108.9(8)
C5 N2 B1 N1 174.2(6)
C8 N2 B1 N1 -10.4(10)
